data_1010846
loop_
_publ_author_name
'Hendricks, S B'

_publ_section_title
;
The Crystal Structure of Ca S O~4~ C O (N H~2~)~2~
;
_journal_coden_ASTM JPCHAX
_journal_name_full 'Journal of Physical Chemistry'
_journal_page_first 1109
_journal_page_last 1122
_journal_paper_doi 10.1021/j150351a004
_journal_volume 37
_journal_year 1933
_chemical_formula_structural 'Ca S O4 (C O (N H2)2)4'
_chemical_formula_sum 'C4 H16 Ca N8 O8 S'
_chemical_name_systematic 'Calcium sulfate tetraurea'
_cell_angle_alpha 91.4
_cell_angle_beta 90.38
_cell_angle_gamma 86.89
_cell_formula_units_Z 4
_cell_length_a 14.74
_cell_length_b 14.95
_cell_length_c 6.47
_cell_volume 1423.2
_cod_database_code 1010846

loop_
_atom_site_label
_atom_site_fract_x
_atom_site_fract_y
_atom_site_fract_z
? ? ? ?

loop_
_cod_changelog_entry_id
_cod_changelog_entry_author
_cod_changelog_entry_date
_cod_changelog_entry_text
1 'Vaitkus, Antanas' 2022-09-25T21:30:00+03:00
;
 Corrected the summary chemical formula by changing it from 'H16 Ca N8 O8 S'
 to 'C4 H16 Ca N8 O8 S'.
;
